data_7218939
loop_
_publ_author_name
'Zhang, Guo-Feng'
'Aldred, Matthew'
'Chen, Ze-Qiang'
'Chen, Tao'
'Meng, Xiang-Gao'
'Zhu, Ming-Qiang'

_publ_section_title
;
 Efficient Green-Red Piezofluorochromism of Bisanthracene-Modified
 Dibenzofulvene
;
_journal_name_full 'RSC Adv.'
_journal_paper_doi 10.1039/C4RA10067K
_journal_year 2014
_chemical_formula_sum 'C34 H22'
_chemical_formula_weight 430.52
_chemical_name_systematic
; 
 ? 
;
_space_group_IT_number 14
_symmetry_cell_setting monoclinic
_symmetry_space_group_name_Hall '-P 2ybc'
_symmetry_space_group_name_H-M 'P 1 21/c 1'
_atom_sites_solution_hydrogens geom
_atom_sites_solution_primary direct
_atom_sites_solution_secondary difmap
_audit_creation_method SHELXL-97
_audit_update_record
;
2014-06-27 deposited with the CCDC.
2014-11-27 downloaded from the CCDC.
;
_cell_angle_alpha 90.00
_cell_angle_beta 99.235(2)
_cell_angle_gamma 90.00
_cell_formula_units_Z 4
_cell_length_a 12.5099(18)
_cell_length_b 13.0134(19)
_cell_length_c 14.188(2)
_cell_measurement_reflns_used 7165
_cell_measurement_temperature 298(2)
_cell_measurement_theta_max 31.85
_cell_measurement_theta_min 2.27
_cell_volume 2279.8(6)
_computing_cell_refinement 'Bruker SAINT'
_computing_data_collection 'Bruker APEX2'
_computing_data_reduction 'Bruker SAINT'
_computing_molecular_graphics 'Bruker SHELXTL'
_computing_publication_material 'Bruker SHELXTL'
_computing_structure_refinement 'SHELXL-97 (Sheldrick, 1997)'
_computing_structure_solution 'SHELXS-97 (Sheldrick, 1990)'
_diffrn_ambient_temperature 298(2)
_diffrn_measured_fraction_theta_full 0.995
_diffrn_measured_fraction_theta_max 0.995
_diffrn_measurement_device_type 'Bruker APEX-II CCD'
_diffrn_measurement_method '\f and \w scans'
_diffrn_radiation_monochromator graphite
_diffrn_radiation_source 'fine-focus sealed tube'
_diffrn_radiation_type MoK\a
_diffrn_radiation_wavelength 0.71073
_diffrn_reflns_av_R_equivalents 0.0297
_diffrn_reflns_av_sigmaI/netI 0.0296
_diffrn_reflns_limit_h_max 17
_diffrn_reflns_limit_h_min -15
_diffrn_reflns_limit_k_max 18
_diffrn_reflns_limit_k_min -18
_diffrn_reflns_limit_l_max 19
_diffrn_reflns_limit_l_min -19
_diffrn_reflns_number 22795
_diffrn_reflns_theta_full 30.00
_diffrn_reflns_theta_max 30.00
_diffrn_reflns_theta_min 1.65
_diffrn_standards_number 0
_exptl_absorpt_coefficient_mu 0.071
_exptl_absorpt_correction_T_max 0.9859
_exptl_absorpt_correction_T_min 0.9859
_exptl_absorpt_correction_type none
_exptl_crystal_density_diffrn 1.254
_exptl_crystal_density_method 'not measured'
_exptl_crystal_F_000 904
_exptl_crystal_size_max 0.20
_exptl_crystal_size_mid 0.20
_exptl_crystal_size_min 0.20
_refine_diff_density_max 0.238
_refine_diff_density_min -0.231
_refine_diff_density_rms 0.043
_refine_ls_extinction_method none
_refine_ls_goodness_of_fit_ref 1.019
_refine_ls_hydrogen_treatment mixed
_refine_ls_matrix_type full
_refine_ls_number_parameters 307
_refine_ls_number_reflns 6613
_refine_ls_number_restraints 0
_refine_ls_restrained_S_all 1.019
_refine_ls_R_factor_all 0.0689
_refine_ls_R_factor_gt 0.0477
_refine_ls_shift/su_max 0.000
_refine_ls_shift/su_mean 0.000
_refine_ls_structure_factor_coef Fsqd
_refine_ls_weighting_details 'calc w=1/[\s^2^(Fo^2^)+(0.0779P)^2^+0.3733P] where P=(Fo^2^+2Fc^2^)/3'
_refine_ls_weighting_scheme calc
_refine_ls_wR_factor_gt 0.1320
_refine_ls_wR_factor_ref 0.1525
_reflns_number_gt 4763
_reflns_number_total 6613
_reflns_threshold_expression >2sigma(I)
_cod_data_source_file c4ra10067k2.cif
_cod_data_source_block e:\140327e\work\t
_cod_depositor_comments
;
The following automatic conversions were performed:

'_symmetry_cell_setting' value 'Monoclinic' changed to 'monoclinic'
according to
/usr/data/users/saulius/crontab/automatic-downloads/rss-feeds/RSC/lib/dictionaries/cif_core.dic
dictionary named 'cif_core.dic' version 2.4.2 from 2011-04-26.

Automatic conversion script
Id: cif_fix_values 2935 2014-11-11 08:27:57Z andrius 
;
_cod_original_sg_symbol_H-M P2(1)/c
_cod_database_code 7218939

loop_
_symmetry_equiv_pos_as_xyz
'x, y, z'
'-x, y+1/2, -z+1/2'
'-x, -y, -z'
'x, -y-1/2, z-1/2'

loop_
_atom_site_label
_atom_site_type_symbol
_atom_site_fract_x
_atom_site_fract_y
_atom_site_fract_z
_atom_site_U_iso_or_equiv
_atom_site_adp_type
_atom_site_occupancy
_atom_site_symmetry_multiplicity
_atom_site_calc_flag
_atom_site_refinement_flags
C1 C 0.24794(9) 0.77742(9) 0.00862(8) 0.0368(2) Uani 1 1 d .
C2 C 0.17645(9) 0.77567(10) -0.08619(8) 0.0395(3) Uani 1 1 d .
C3 C 0.15511(12) 0.70039(12) -0.15661(10) 0.0503(3) Uani 1 1 d .
H3 H 0.1880 0.6362 -0.1480 0.060 Uiso 1 1 calc R
C4 C 0.08406(13) 0.72255(14) -0.23977(10) 0.0587(4) Uani 1 1 d .
H4 H 0.0695 0.6726 -0.2869 0.070 Uiso 1 1 calc R
C5 C 0.03451(13) 0.81756(15) -0.25377(11) 0.0634(4) Uani 1 1 d .
H5 H -0.0133 0.8305 -0.3098 0.076 Uiso 1 1 calc R
C6 C 0.05555(12) 0.89319(13) -0.18539(11) 0.0583(4) Uani 1 1 d .
H6 H 0.0228 0.9573 -0.1951 0.070 Uiso 1 1 calc R
C7 C 0.12610(10) 0.87245(11) -0.10188(9) 0.0434(3) Uani 1 1 d .
C8 C 0.16116(10) 0.93771(10) -0.01844(9) 0.0424(3) Uani 1 1 d .
C9 C 0.13238(12) 1.03782(11) 0.00068(12) 0.0553(4) Uani 1 1 d .
H9 H 0.0853 1.0749 -0.0442 0.066 Uiso 1 1 calc R
C10 C 0.17456(13) 1.08128(11) 0.08707(12) 0.0584(4) Uani 1 1 d .
H10 H 0.1566 1.1485 0.1003 0.070 Uiso 1 1 calc R
C11 C 0.24334(13) 1.02596(11) 0.15436(11) 0.0533(3) Uani 1 1 d .
H11 H 0.2701 1.0561 0.2128 0.064 Uiso 1 1 calc R
C12 C 0.27309(11) 0.92613(10) 0.13618(9) 0.0460(3) Uani 1 1 d .
H12 H 0.3193 0.8894 0.1821 0.055 Uiso 1 1 calc R
C13 C 0.23306(9) 0.88155(9) 0.04853(8) 0.0379(2) Uani 1 1 d .
C14 C 0.31363(9) 0.70176(9) 0.04873(8) 0.0358(2) Uani 1 1 d .
C15 C 0.31621(10) 0.59830(9) 0.00241(8) 0.0384(3) Uani 1 1 d .
C16 C 0.39163(11) 0.57930(12) -0.05576(9) 0.0482(3) Uani 1 1 d .
H16 H 0.4406 0.6305 -0.0656 0.058 Uiso 1 1 calc R
C17 C 0.39585(13) 0.48278(13) -0.10097(11) 0.0582(4) Uani 1 1 d .
H17 H 0.4467 0.4714 -0.1410 0.070 Uiso 1 1 calc R
C18 C 0.32631(13) 0.40680(12) -0.08628(10) 0.0555(4) Uani 1 1 d .
H18 H 0.3304 0.3436 -0.1160 0.067 Uiso 1 1 calc R
C19 C 0.24793(11) 0.42218(10) -0.02660(9) 0.0455(3) Uani 1 1 d .
C20 C 0.17422(13) 0.34401(11) -0.01003(11) 0.0567(4) Uani 1 1 d .
H20 H 0.1783 0.2801 -0.0385 0.068 Uiso 1 1 calc R
C21 C 0.09821(13) 0.35993(12) 0.04605(12) 0.0593(4) Uani 1 1 d .
H21 H 0.0510 0.3073 0.0560 0.071 Uiso 1 1 calc R
C22 C 0.09072(12) 0.45617(12) 0.08933(12) 0.0547(3) Uani 1 1 d .
H22 H 0.0381 0.4672 0.1277 0.066 Uiso 1 1 calc R
C23 C 0.16017(11) 0.53380(10) 0.07558(10) 0.0453(3) Uani 1 1 d .
H23 H 0.1538 0.5971 0.1046 0.054 Uiso 1 1 calc R
C24 C 0.24159(10) 0.51977(9) 0.01804(8) 0.0385(3) Uani 1 1 d .
C25 C 0.39125(10) 0.71199(9) 0.14031(8) 0.0365(2) Uani 1 1 d .
C26 C 0.37646(13) 0.65328(11) 0.21779(9) 0.0498(3) Uani 1 1 d .
H26 H 0.3166 0.6101 0.2131 0.060 Uiso 1 1 calc R
C27 C 0.44974(14) 0.65707(12) 0.30381(10) 0.0576(4) Uani 1 1 d .
H27 H 0.4380 0.6164 0.3551 0.069 Uiso 1 1 calc R
C28 C 0.53743(13) 0.71952(12) 0.31264(9) 0.0528(3) Uani 1 1 d .
H28 H 0.5845 0.7224 0.3704 0.063 Uiso 1 1 calc R
C29 C 0.55820(10) 0.78037(10) 0.23513(8) 0.0417(3) Uani 1 1 d .
C30 C 0.65098(12) 0.84351(12) 0.24161(11) 0.0553(4) Uani 1 1 d .
H30 H 0.6984 0.8473 0.2991 0.066 Uiso 1 1 calc R
C31 C 0.67242(13) 0.89880(13) 0.16551(12) 0.0605(4) Uani 1 1 d .
H31 H 0.7344 0.9392 0.1711 0.073 Uiso 1 1 calc R
C32 C 0.60090(12) 0.89494(12) 0.07854(11) 0.0556(4) Uani 1 1 d .
H32 H 0.6158 0.9329 0.0266 0.067 Uiso 1 1 calc R
C33 C 0.50953(11) 0.83574(10) 0.06973(9) 0.0448(3) Uani 1 1 d .
H33 H 0.4627 0.8343 0.0118 0.054 Uiso 1 1 calc R
C34 C 0.48475(9) 0.77649(9) 0.14722(8) 0.0364(2) Uani 1 1 d .

loop_
_atom_site_aniso_label
_atom_site_aniso_U_11
_atom_site_aniso_U_22
_atom_site_aniso_U_33
_atom_site_aniso_U_23
_atom_site_aniso_U_13
_atom_site_aniso_U_12
C1 0.0383(6) 0.0395(6) 0.0318(5) 0.0002(4) 0.0038(4) -0.0016(4)
C2 0.0358(6) 0.0485(7) 0.0335(6) 0.0030(5) 0.0033(4) -0.0033(5)
C3 0.0502(7) 0.0585(8) 0.0394(7) -0.0025(6) -0.0019(5) -0.0020(6)
C4 0.0549(8) 0.0785(10) 0.0389(7) -0.0021(7) -0.0040(6) -0.0080(7)
C5 0.0521(8) 0.0907(12) 0.0428(7) 0.0113(8) -0.0069(6) -0.0008(8)
C6 0.0519(8) 0.0710(10) 0.0486(8) 0.0158(7) -0.0026(6) 0.0082(7)
C7 0.0378(6) 0.0518(7) 0.0399(6) 0.0094(5) 0.0042(5) 0.0000(5)
C8 0.0400(6) 0.0428(6) 0.0449(7) 0.0082(5) 0.0078(5) 0.0007(5)
C9 0.0560(8) 0.0464(7) 0.0629(9) 0.0135(6) 0.0078(7) 0.0102(6)
C10 0.0684(9) 0.0376(7) 0.0709(10) 0.0007(6) 0.0165(8) 0.0062(6)
C11 0.0628(8) 0.0446(7) 0.0534(8) -0.0073(6) 0.0119(7) -0.0001(6)
C12 0.0519(7) 0.0431(7) 0.0422(7) -0.0026(5) 0.0052(5) 0.0042(5)
C13 0.0388(6) 0.0369(6) 0.0382(6) 0.0033(4) 0.0071(5) -0.0002(4)
C14 0.0386(6) 0.0379(6) 0.0304(5) -0.0010(4) 0.0038(4) -0.0007(4)
C15 0.0408(6) 0.0405(6) 0.0320(5) -0.0026(4) 0.0005(4) 0.0056(5)
C16 0.0454(7) 0.0595(8) 0.0395(6) -0.0042(6) 0.0064(5) 0.0045(6)
C17 0.0574(8) 0.0749(10) 0.0426(7) -0.0122(7) 0.0089(6) 0.0210(8)
C18 0.0654(9) 0.0501(8) 0.0478(8) -0.0136(6) -0.0008(6) 0.0164(7)
C19 0.0543(7) 0.0380(6) 0.0392(6) -0.0039(5) -0.0074(5) 0.0103(5)
C20 0.0694(9) 0.0350(6) 0.0586(8) -0.0029(6) -0.0111(7) 0.0020(6)
C21 0.0567(9) 0.0454(7) 0.0710(10) 0.0068(7) -0.0041(7) -0.0060(6)
C22 0.0481(7) 0.0536(8) 0.0608(9) 0.0040(7) 0.0040(6) -0.0028(6)
C23 0.0443(6) 0.0425(6) 0.0477(7) -0.0029(5) 0.0034(5) 0.0021(5)
C24 0.0425(6) 0.0361(6) 0.0340(5) -0.0022(4) -0.0031(4) 0.0057(5)
C25 0.0428(6) 0.0364(5) 0.0292(5) -0.0022(4) 0.0026(4) 0.0040(4)
C26 0.0628(8) 0.0509(7) 0.0348(6) 0.0027(5) 0.0047(6) -0.0086(6)
C27 0.0802(10) 0.0609(9) 0.0292(6) 0.0063(6) 0.0016(6) -0.0058(8)
C28 0.0645(9) 0.0601(8) 0.0299(6) -0.0021(6) -0.0042(5) 0.0063(7)
C29 0.0438(6) 0.0472(6) 0.0325(6) -0.0084(5) 0.0008(5) 0.0073(5)
C30 0.0477(7) 0.0665(9) 0.0486(8) -0.0147(7) -0.0017(6) -0.0022(6)
C31 0.0516(8) 0.0663(9) 0.0629(9) -0.0134(8) 0.0075(7) -0.0154(7)
C32 0.0585(8) 0.0580(8) 0.0520(8) 0.0000(7) 0.0139(7) -0.0098(7)
C33 0.0487(7) 0.0493(7) 0.0361(6) 0.0004(5) 0.0059(5) -0.0017(5)
C34 0.0406(6) 0.0382(6) 0.0298(5) -0.0043(4) 0.0034(4) 0.0056(4)

loop_
_atom_type_symbol
_atom_type_description
_atom_type_scat_dispersion_real
_atom_type_scat_dispersion_imag
_atom_type_scat_source
C C 0.0033 0.0016 'International Tables Vol C Tables 4.2.6.8 and 6.1.1.4'
H H 0.0000 0.0000 'International Tables Vol C Tables 4.2.6.8 and 6.1.1.4'

loop_
_geom_angle_atom_site_label_1
_geom_angle_atom_site_label_2
_geom_angle_atom_site_label_3
_geom_angle
C14 C1 C2 127.31(11)
C14 C1 C13 127.43(10)
C2 C1 C13 105.25(10)
C3 C2 C7 119.03(12)
C3 C2 C1 132.49(12)
C7 C2 C1 108.47(11)
C4 C3 C2 119.07(14)
C4 C3 H3 120.5
C2 C3 H3 120.5
C5 C4 C3 121.24(15)
C5 C4 H4 119.4
C3 C4 H4 119.4
C6 C5 C4 120.47(14)
C6 C5 H5 119.8
C4 C5 H5 119.8
C5 C6 C7 119.12(15)
C5 C6 H6 120.4
C7 C6 H6 120.4
C6 C7 C2 121.07(13)
C6 C7 C8 130.14(13)
C2 C7 C8 108.78(11)
C9 C8 C13 120.91(13)
C9 C8 C7 130.35(12)
C13 C8 C7 108.73(11)
C10 C9 C8 119.00(13)
C10 C9 H9 120.5
C8 C9 H9 120.5
C9 C10 C11 120.60(13)
C9 C10 H10 119.7
C11 C10 H10 119.7
C10 C11 C12 121.06(14)
C10 C11 H11 119.5
C12 C11 H11 119.5
C11 C12 C13 119.22(13)
C11 C12 H12 120.4
C13 C12 H12 120.4
C12 C13 C8 119.18(12)
C12 C13 C1 132.02(11)
C8 C13 C1 108.74(11)
C1 C14 C25 124.57(10)
C1 C14 C15 121.65(10)
C25 C14 C15 113.77(10)
C16 C15 C24 119.68(11)
C16 C15 C14 119.36(12)
C24 C15 C14 120.96(10)
C15 C16 C17 120.79(14)
C15 C16 H16 119.6
C17 C16 H16 119.6
C18 C17 C16 120.42(14)
C18 C17 H17 119.8
C16 C17 H17 119.8
C17 C18 C19 120.98(13)
C17 C18 H18 119.5
C19 C18 H18 119.5
C18 C19 C20 122.12(13)
C18 C19 C24 119.13(13)
C20 C19 C24 118.75(13)
C21 C20 C19 121.73(13)
C21 C20 H20 119.1
C19 C20 H20 119.1
C20 C21 C22 119.81(14)
C20 C21 H21 120.1
C22 C21 H21 120.1
C23 C22 C21 120.54(15)
C23 C22 H22 119.7
C21 C22 H22 119.7
C22 C23 C24 121.31(13)
C22 C23 H23 119.3
C24 C23 H23 119.3
C23 C24 C15 123.17(11)
C23 C24 C19 117.84(12)
C15 C24 C19 118.99(12)
C26 C25 C34 118.99(11)
C26 C25 C14 119.49(11)
C34 C25 C14 121.39(10)
C25 C26 C27 121.48(13)
C25 C26 H26 119.3
C27 C26 H26 119.3
C28 C27 C26 120.48(13)
C28 C27 H27 119.8
C26 C27 H27 119.8
C27 C28 C29 120.77(12)
C27 C28 H28 119.6
C29 C28 H28 119.6
C28 C29 C30 121.81(12)
C28 C29 C34 119.19(12)
C30 C29 C34 118.99(12)
C31 C30 C29 121.38(13)
C31 C30 H30 119.3
C29 C30 H30 119.3
C30 C31 C32 120.00(14)
C30 C31 H31 120.0
C32 C31 H31 120.0
C33 C32 C31 120.39(14)
C33 C32 H32 119.8
C31 C32 H32 119.8
C32 C33 C34 121.28(12)
C32 C33 H33 119.4
C34 C33 H33 119.4
C33 C34 C29 117.94(11)
C33 C34 C25 122.98(10)
C29 C34 C25 119.06(11)

loop_
_geom_bond_atom_site_label_1
_geom_bond_atom_site_label_2
_geom_bond_distance
C1 C14 1.3485(16)
C1 C2 1.4913(16)
C1 C13 1.4917(17)
C2 C3 1.3941(19)
C2 C7 1.4098(18)
C3 C4 1.3888(19)
C3 H3 0.9300
C4 C5 1.383(3)
C4 H4 0.9300
C5 C6 1.377(2)
C5 H5 0.9300
C6 C7 1.3857(18)
C6 H6 0.9300
C7 C8 1.4658(19)
C8 C9 1.390(2)
C8 C13 1.4042(17)
C9 C10 1.376(2)
C9 H9 0.9300
C10 C11 1.381(2)
C10 H10 0.9300
C11 C12 1.3870(19)
C11 H11 0.9300
C12 C13 1.3906(17)
C12 H12 0.9300
C14 C25 1.4980(15)
C14 C15 1.5008(16)
C15 C16 1.3720(18)
C15 C24 1.4253(18)
C16 C17 1.415(2)
C16 H16 0.9300
C17 C18 1.355(2)
C17 H17 0.9300
C18 C19 1.409(2)
C18 H18 0.9300
C19 C20 1.418(2)
C19 C24 1.4270(17)
C20 C21 1.350(2)
C20 H20 0.9300
C21 C22 1.405(2)
C21 H21 0.9300
C22 C23 1.367(2)
C22 H22 0.9300
C23 C24 1.4157(19)
C23 H23 0.9300
C25 C26 1.3754(17)
C25 C34 1.4301(17)
C26 C27 1.4047(19)
C26 H26 0.9300
C27 C28 1.355(2)
C27 H27 0.9300
C28 C29 1.413(2)
C28 H28 0.9300
C29 C30 1.413(2)
C29 C34 1.4264(16)
C30 C31 1.360(2)
C30 H30 0.9300
C31 C32 1.404(2)
C31 H31 0.9300
C32 C33 1.367(2)
C32 H32 0.9300
C33 C34 1.4173(17)
C33 H33 0.9300

loop_
_geom_torsion_atom_site_label_1
_geom_torsion_atom_site_label_2
_geom_torsion_atom_site_label_3
_geom_torsion_atom_site_label_4
_geom_torsion
C14 C1 C2 C3 1.5(2)
C13 C1 C2 C3 -179.75(14)
C14 C1 C2 C7 -177.12(12)
C13 C1 C2 C7 1.65(13)
C7 C2 C3 C4 -0.6(2)
C1 C2 C3 C4 -179.10(13)
C2 C3 C4 C5 0.1(2)
C3 C4 C5 C6 0.6(3)
C4 C5 C6 C7 -0.7(2)
C5 C6 C7 C2 0.1(2)
C5 C6 C7 C8 -179.29(14)
C3 C2 C7 C6 0.54(19)
C1 C2 C7 C6 179.36(12)
C3 C2 C7 C8 -179.93(12)
C1 C2 C7 C8 -1.11(14)
C6 C7 C8 C9 1.0(2)
C2 C7 C8 C9 -178.48(14)
C6 C7 C8 C13 179.56(14)
C2 C7 C8 C13 0.09(14)
C13 C8 C9 C10 -0.7(2)
C7 C8 C9 C10 177.74(14)
C8 C9 C10 C11 -0.8(2)
C9 C10 C11 C12 1.1(2)
C10 C11 C12 C13 0.2(2)
C11 C12 C13 C8 -1.72(19)
C11 C12 C13 C1 -178.83(13)
C9 C8 C13 C12 1.96(19)
C7 C8 C13 C12 -176.76(11)
C9 C8 C13 C1 179.70(12)
C7 C8 C13 C1 0.98(14)
C14 C1 C13 C12 -5.5(2)
C2 C1 C13 C12 175.74(13)
C14 C1 C13 C8 177.17(12)
C2 C1 C13 C8 -1.61(13)
C2 C1 C14 C25 173.98(11)
C13 C1 C14 C25 -4.53(19)
C2 C1 C14 C15 -4.67(19)
C13 C1 C14 C15 176.82(11)
C1 C14 C15 C16 94.00(15)
C25 C14 C15 C16 -84.79(14)
C1 C14 C15 C24 -86.02(15)
C25 C14 C15 C24 95.19(13)
C24 C15 C16 C17 0.39(19)
C14 C15 C16 C17 -179.63(12)
C15 C16 C17 C18 -1.0(2)
C16 C17 C18 C19 0.5(2)
C17 C18 C19 C20 180.00(13)
C17 C18 C19 C24 0.6(2)
C18 C19 C20 C21 -178.91(14)
C24 C19 C20 C21 0.5(2)
C19 C20 C21 C22 0.2(2)
C20 C21 C22 C23 -0.4(2)
C21 C22 C23 C24 -0.3(2)
C22 C23 C24 C15 -179.49(12)
C22 C23 C24 C19 0.96(19)
C16 C15 C24 C23 -178.83(12)
C14 C15 C24 C23 1.20(17)
C16 C15 C24 C19 0.72(17)
C14 C15 C24 C19 -179.26(10)
C18 C19 C24 C23 178.36(12)
C20 C19 C24 C23 -1.06(17)
C18 C19 C24 C15 -1.21(17)
C20 C19 C24 C15 179.37(11)
C1 C14 C25 C26 115.85(14)
C15 C14 C25 C26 -65.40(15)
C1 C14 C25 C34 -68.39(16)
C15 C14 C25 C34 110.35(12)
C34 C25 C26 C27 1.4(2)
C14 C25 C26 C27 177.25(13)
C25 C26 C27 C28 0.2(2)
C26 C27 C28 C29 -1.3(2)
C27 C28 C29 C30 -177.87(14)
C27 C28 C29 C34 0.8(2)
C28 C29 C30 C31 177.47(15)
C34 C29 C30 C31 -1.2(2)
C29 C30 C31 C32 0.8(2)
C30 C31 C32 C33 0.0(2)
C31 C32 C33 C34 -0.4(2)
C32 C33 C34 C29 0.01(19)
C32 C33 C34 C25 -178.67(12)
C28 C29 C34 C33 -177.95(12)
C30 C29 C34 C33 0.78(17)
C28 C29 C34 C25 0.78(17)
C30 C29 C34 C25 179.50(11)
C26 C25 C34 C33 176.80(12)
C14 C25 C34 C33 1.03(17)
C26 C25 C34 C29 -1.85(17)
C14 C25 C34 C29 -177.63(10)
